data_7110625
loop_
_publ_author_name
'Abram, Ulrich'
'Dell&#x2019;Amico, Daniela Belli'
'Calderazzo, Fausto'
'Porta, Cinzia Della'
'Merigo, Alessandra'
'Englert, Ulli'
'Marchetti, Fabio'

_publ_section_title
;
 Isotypical N,N-dialkylcarbamato lanthanide complexes covering a range of
 11 atomic numbers: direct experimental assessment of the lanthanide
 contraction in trivalent molecular compounds
;
_journal_issue 20
_journal_name_full 'Chemical Communications'
_journal_page_first 2053
_journal_paper_doi 10.1039/a904792a
_journal_year 1999
_chemical_formula_moiety 'Ho4 (O2 C N i-Pr2)12'
_chemical_formula_sum 'C98 H200 Ho4 N12 O24'
_chemical_formula_weight 2590.42
_chemical_name_systematic
; 
 Dodecakis(N,N-diisopropylcarbamato)tetraholmium(iii) 
;
_space_group_IT_number 15
_symmetry_cell_setting monoclinic
_symmetry_space_group_name_Hall '-C 2yc'
_symmetry_space_group_name_H-M 'C 1 2/c 1'
_atom_sites_solution_hydrogens geom
_atom_sites_solution_primary direct
_atom_sites_solution_secondary difmap
_audit_creation_method SHELXL-97
_cell_angle_alpha 90.00
_cell_angle_beta 107.240(10)
_cell_angle_gamma 90.00
_cell_formula_units_Z 4
_cell_length_a 29.130(2)
_cell_length_b 19.844(2)
_cell_length_c 23.1310(10)
_cell_measurement_reflns_used 36
_cell_measurement_temperature 293(2)
_cell_measurement_theta_max 25.029
_cell_measurement_theta_min 9.697
_cell_volume 12770.3(18)
_computing_cell_refinement 'Siemens XSCANS'
_computing_data_collection 'Siemens XSCANS'
_computing_data_reduction 'Siemens SHELXTL'
_computing_molecular_graphics 'Siemens SHELXTL'
_computing_structure_refinement 'SHELXL-97 (Sheldrick, 1997)'
_computing_structure_solution 'SHELXS-97 (Sheldrick, 1990)'
_diffrn_ambient_temperature 293(2)
_diffrn_measured_fraction_theta_full 0.995
_diffrn_measured_fraction_theta_max 0.995
_diffrn_measurement_device 'Siemens P4'
_diffrn_measurement_method '2\q/\w scans'
_diffrn_radiation_monochromator graphite
_diffrn_radiation_source 'sealed tube'
_diffrn_radiation_type MoK\a
_diffrn_radiation_wavelength 0.71073
_diffrn_reflns_av_R_equivalents 0.0236
_diffrn_reflns_av_sigmaI/netI 0.0313
_diffrn_reflns_limit_h_max 1
_diffrn_reflns_limit_h_min -32
_diffrn_reflns_limit_k_max 1
_diffrn_reflns_limit_k_min -21
_diffrn_reflns_limit_l_max 25
_diffrn_reflns_limit_l_min -24
_diffrn_reflns_number 10120
_diffrn_reflns_theta_full 23.01
_diffrn_reflns_theta_max 23.01
_diffrn_reflns_theta_min 2.05
_diffrn_standards_interval_count 97
_diffrn_standards_number 3
_exptl_absorpt_coefficient_mu 2.514
_exptl_absorpt_correction_T_max 0.4623
_exptl_absorpt_correction_T_min 0.3425
_exptl_absorpt_correction_type integration
_exptl_crystal_colour 'Light yellow'
_exptl_crystal_density_diffrn 1.347
_exptl_crystal_density_method 'not measured'
_exptl_crystal_description Prism
_exptl_crystal_F_000 5328
_exptl_crystal_size_max 0.82
_exptl_crystal_size_mid 0.48
_exptl_crystal_size_min 0.35
_refine_diff_density_max 0.834
_refine_diff_density_min -0.572
_refine_diff_density_rms 0.096
_refine_ls_extinction_method none
_refine_ls_goodness_of_fit_ref 1.038
_refine_ls_hydrogen_treatment mixed
_refine_ls_matrix_type full
_refine_ls_number_parameters 467
_refine_ls_number_reflns 8868
_refine_ls_number_restraints 0
_refine_ls_restrained_S_all 1.038
_refine_ls_R_factor_all 0.0640
_refine_ls_R_factor_gt 0.0392
_refine_ls_shift/su_max 0.076
_refine_ls_shift/su_mean 0.002
_refine_ls_structure_factor_coef Fsqd
_refine_ls_weighting_details 'calc w=1/[\s^2^(Fo^2^)+(0.0439P)^2^+99.2485P] where P=(Fo^2^+2Fc^2^)/3'
_refine_ls_weighting_scheme calc
_refine_ls_wR_factor_gt 0.0938
_refine_ls_wR_factor_ref 0.1102
_reflns_number_gt 6711
_reflns_number_total 8868
_reflns_threshold_expression >2sigma(I)
_cod_data_source_file 904792asup1.cif
_cod_data_source_block holcar
_cod_depositor_comments
;
The following automatic conversions were performed:

'_symmetry_cell_setting' value 'Monoclinic' changed to 'monoclinic'
according to /home/saulius/struct/CIF-dictionaries/cif_core.dic
dictionary named 'cif_core.dic' version 2.4.2 from 2011-04-26.

Automatic conversion script
Id: cif_fix_values 1891 2012-01-12 08:04:46Z andrius 
;
_cod_original_cell_volume 12770.3(17)
_cod_original_sg_symbol_H-M 'C2/c  '
_cod_database_code 7110625

loop_
_symmetry_equiv_pos_as_xyz
'x, y, z'
'-x, y, -z+1/2'
'x+1/2, y+1/2, z'
'-x+1/2, y+1/2, -z+1/2'
'-x, -y, -z'
'x, -y, z-1/2'
'-x+1/2, -y+1/2, -z'
'x+1/2, -y+1/2, z-1/2'

loop_
_atom_site_label
_atom_site_type_symbol
_atom_site_fract_x
_atom_site_fract_y
_atom_site_fract_z
_atom_site_U_iso_or_equiv
_atom_site_adp_type
_atom_site_occupancy
_atom_site_symmetry_multiplicity
_atom_site_calc_flag
_atom_site_refinement_flags
Ho1 Ho 0.069263(11) 0.802596(18) 0.705264(15) 0.04636(11) Uani 1 1 d .
Ho2 Ho 0.075547(11) 0.689928(17) 0.841681(15) 0.04627(11) Uani 1 1 d .
O11 O 0.06269(16) 0.8034(2) 0.8047(2) 0.0459(11) Uani 1 1 d .
O12 O -0.00051(16) 0.8594(3) 0.8156(2) 0.0540(13) Uani 1 1 d .
C11 C 0.0447(2) 0.8531(4) 0.8274(3) 0.0442(16) Uani 1 1 d .
N1 N 0.0737(2) 0.8995(3) 0.8616(3) 0.0564(16) Uani 1 1 d .
C12 C 0.1264(3) 0.8915(5) 0.8783(4) 0.071(2) Uani 1 1 d .
H12 H 0.1333 0.8573 0.8514 0.093 Uiso 1 1 calc R
C13 C 0.0532(3) 0.9573(5) 0.8871(4) 0.074(3) Uani 1 1 d .
H13 H 0.0807 0.9828 0.9123 0.096 Uiso 1 1 calc R
C14 C 0.1463(4) 0.8662(6) 0.9424(5) 0.102(3) Uiso 1 1 d .
H14A H 0.1536 0.8190 0.9418 0.133 Uiso 1 1 calc R
H14B H 0.1229 0.8727 0.9636 0.133 Uiso 1 1 calc R
H14C H 0.1750 0.8906 0.9625 0.133 Uiso 1 1 calc R
C15 C 0.1508(4) 0.9561(6) 0.8690(5) 0.107(4) Uiso 1 1 d .
H15A H 0.1650 0.9501 0.8368 0.139 Uiso 1 1 calc R
H15B H 0.1754 0.9674 0.9056 0.139 Uiso 1 1 calc R
H15C H 0.1276 0.9918 0.8587 0.139 Uiso 1 1 calc R
C16 C 0.0245(4) 0.9349(5) 0.9289(5) 0.087(3) Uiso 1 1 d .
H16A H 0.0156 0.8885 0.9213 0.114 Uiso 1 1 calc R
H16B H -0.0040 0.9620 0.9216 0.114 Uiso 1 1 calc R
H16C H 0.0437 0.9402 0.9703 0.114 Uiso 1 1 calc R
C17 C 0.0260(4) 1.0049(6) 0.8375(5) 0.105(4) Uiso 1 1 d .
H17A H 0.0169 0.9816 0.7994 0.137 Uiso 1 1 calc R
H17B H 0.0461 1.0425 0.8353 0.137 Uiso 1 1 calc R
H17C H -0.0024 1.0208 0.8463 0.137 Uiso 1 1 calc R
O21 O 0.05987(16) 0.6904(2) 0.7352(2) 0.0479(11) Uani 1 1 d .
O22 O -0.00500(18) 0.6349(3) 0.6812(2) 0.0564(13) Uani 1 1 d .
C21 C 0.0400(3) 0.6404(4) 0.6998(3) 0.0516(18) Uani 1 1 d .
N2 N 0.0678(2) 0.5954(3) 0.6836(3) 0.0666(19) Uani 1 1 d .
C22 C 0.1204(3) 0.6045(5) 0.7005(5) 0.083(3) Uani 1 1 d .
H22 H 0.1291 0.6384 0.7327 0.108 Uiso 1 1 calc R
C23 C 0.0460(4) 0.5377(5) 0.6437(5) 0.082(3) Uani 1 1 d .
H23 H 0.0729 0.5127 0.6366 0.107 Uiso 1 1 calc R
C24 C 0.1469(4) 0.5412(6) 0.7248(6) 0.114(4) Uiso 1 1 d .
H24A H 0.1540 0.5171 0.6925 0.149 Uiso 1 1 calc R
H24B H 0.1275 0.5137 0.7423 0.149 Uiso 1 1 calc R
H24C H 0.1764 0.5523 0.7551 0.149 Uiso 1 1 calc R
C25 C 0.1348(4) 0.6319(6) 0.6473(6) 0.110(4) Uiso 1 1 d .
H25A H 0.1294 0.5981 0.6163 0.143 Uiso 1 1 calc R
H25B H 0.1682 0.6440 0.6603 0.143 Uiso 1 1 calc R
H25C H 0.1158 0.6711 0.6315 0.143 Uiso 1 1 calc R
C26 C 0.0220(4) 0.4899(6) 0.6764(5) 0.108(4) Uiso 1 1 d .
H26A H 0.0052 0.4556 0.6490 0.140 Uiso 1 1 calc R
H26B H -0.0005 0.5143 0.6916 0.140 Uiso 1 1 calc R
H26C H 0.0459 0.4694 0.7096 0.140 Uiso 1 1 calc R
C27 C 0.0145(4) 0.5592(6) 0.5821(5) 0.099(3) Uiso 1 1 d .
H27A H 0.0258 0.5386 0.5513 0.129 Uiso 1 1 calc R
H27B H 0.0157 0.6073 0.5786 0.129 Uiso 1 1 calc R
H27C H -0.0180 0.5454 0.5771 0.129 Uiso 1 1 calc R
O31 O 0.14630(18) 0.7747(3) 0.7546(3) 0.0631(14) Uani 1 1 d .
O32 O 0.15026(18) 0.7204(3) 0.8398(3) 0.0616(14) Uani 1 1 d .
C31 C 0.1692(3) 0.7481(4) 0.8042(4) 0.059(2) Uani 1 1 d .
N3 N 0.2181(2) 0.7512(4) 0.8201(4) 0.076(2) Uani 1 1 d .
C32 C 0.2427(4) 0.7879(7) 0.7813(6) 0.107(4) Uani 1 1 d .
H32 H 0.2129 0.8050 0.7529 0.140 Uiso 1 1 calc R
C33 C 0.2471(4) 0.7179(6) 0.8782(8) 0.133(6) Uani 1 1 d .
H33 H 0.2777 0.7261 0.8697 0.173 Uiso 1 1 calc R
C34 C 0.2549(7) 0.7464(10) 0.7385(9) 0.192(8) Uiso 1 1 d .
H34A H 0.2356 0.7062 0.7321 0.249 Uiso 1 1 calc R
H34B H 0.2883 0.7344 0.7533 0.249 Uiso 1 1 calc R
H34C H 0.2490 0.7703 0.7009 0.249 Uiso 1 1 calc R
C35 C 0.2604(7) 0.8515(10) 0.8030(9) 0.209(9) Uiso 1 1 d .
H35A H 0.2406 0.8858 0.7785 0.272 Uiso 1 1 calc R
H35B H 0.2928 0.8561 0.8011 0.272 Uiso 1 1 calc R
H35C H 0.2602 0.8563 0.8442 0.272 Uiso 1 1 calc R
C36 C 0.2500(6) 0.6454(9) 0.8704(8) 0.169(6) Uiso 1 1 d .
H36A H 0.2226 0.6306 0.8383 0.220 Uiso 1 1 calc R
H36B H 0.2503 0.6230 0.9073 0.220 Uiso 1 1 calc R
H36C H 0.2789 0.6348 0.8604 0.220 Uiso 1 1 calc R
C37 C 0.2594(8) 0.7576(11) 0.9288(9) 0.207(9) Uiso 1 1 d .
H37A H 0.2441 0.7409 0.9574 0.270 Uiso 1 1 calc R
H37B H 0.2492 0.8031 0.9179 0.270 Uiso 1 1 calc R
H37C H 0.2937 0.7566 0.9467 0.270 Uiso 1 1 calc R
O41 O 0.0318(2) 0.7545(3) 0.6162(2) 0.0665(15) Uani 1 1 d .
O42 O -0.0472(2) 0.7367(3) 0.5865(2) 0.0617(14) Uani 1 1 d .
C41 C -0.0078(3) 0.7473(4) 0.5749(4) 0.061(2) Uani 1 1 d .
N4 N -0.0088(3) 0.7510(5) 0.5166(3) 0.084(2) Uani 1 1 d .
C42 C 0.0344(5) 0.7747(8) 0.5010(6) 0.127(5) Uani 1 1 d .
H42 H 0.0546 0.7898 0.5408 0.165 Uiso 1 1 calc R
C43 C -0.0518(5) 0.7295(8) 0.4665(5) 0.125(5) Uani 1 1 d .
H43 H -0.0381 0.7387 0.4334 0.163 Uiso 1 1 calc R
C44 C 0.0634(6) 0.7195(8) 0.4894(8) 0.154(6) Uiso 1 1 d .
H44A H 0.0626 0.7202 0.4476 0.200 Uiso 1 1 calc R
H44B H 0.0508 0.6775 0.4984 0.200 Uiso 1 1 calc R
H44C H 0.0960 0.7246 0.5145 0.200 Uiso 1 1 calc R
C45 C 0.0299(6) 0.8366(8) 0.4671(7) 0.156(6) Uiso 1 1 d .
H45A H 0.0455 0.8317 0.4362 0.202 Uiso 1 1 calc R
H45B H 0.0447 0.8726 0.4939 0.202 Uiso 1 1 calc R
H45C H -0.0035 0.8466 0.4488 0.202 Uiso 1 1 calc R
C46 C -0.0592(6) 0.6615(9) 0.4549(8) 0.172(7) Uiso 1 1 d .
H46A H -0.0345 0.6441 0.4393 0.224 Uiso 1 1 calc R
H46B H -0.0901 0.6547 0.4257 0.224 Uiso 1 1 calc R
H46C H -0.0582 0.6384 0.4918 0.224 Uiso 1 1 calc R
C47 C -0.0902(5) 0.7790(8) 0.4484(7) 0.142(5) Uiso 1 1 d .
H47A H -0.1064 0.7744 0.4059 0.185 Uiso 1 1 calc R
H47B H -0.0769 0.8235 0.4565 0.185 Uiso 1 1 calc R
H47C H -0.1127 0.7717 0.4709 0.185 Uiso 1 1 calc R
O51 O 0.1037(2) 0.8623(4) 0.6437(3) 0.083(2) Uani 1 1 d .
O52 O 0.0996(2) 0.9120(3) 0.7269(3) 0.0759(17) Uani 1 1 d .
C51 C 0.1131(3) 0.9128(6) 0.6795(5) 0.085(3) Uani 1 1 d .
N5 N 0.1367(3) 0.9655(6) 0.6662(5) 0.121(4) Uani 1 1 d .
C52 C 0.1576(6) 0.9668(11) 0.6150(7) 0.186(10) Uani 1 1 d .
H52 H 0.1766 1.0083 0.6192 0.242 Uiso 1 1 calc R
C53 C 0.1455(6) 1.0226(8) 0.7059(9) 0.175(9) Uani 1 1 d .
H53 H 0.1291 1.0129 0.7363 0.227 Uiso 1 1 calc R
C54 C 0.1907(7) 0.9115(10) 0.6175(9) 0.195(9) Uiso 1 1 d .
H54A H 0.1744 0.8760 0.5911 0.253 Uiso 1 1 calc R
H54B H 0.2021 0.8949 0.6583 0.253 Uiso 1 1 calc R
H54C H 0.2174 0.9271 0.6049 0.253 Uiso 1 1 calc R
C55 C 0.1150(6) 0.9746(9) 0.5565(8) 0.187(7) Uiso 1 1 d .
H55A H 0.1148 0.9375 0.5299 0.243 Uiso 1 1 calc R
H55B H 0.1184 1.0161 0.5367 0.243 Uiso 1 1 calc R
H55C H 0.0854 0.9753 0.5668 0.243 Uiso 1 1 calc R
C56 C 0.1983(6) 1.0322(9) 0.7411(8) 0.179(7) Uiso 1 1 d .
H56A H 0.2159 0.9922 0.7379 0.233 Uiso 1 1 calc R
H56B H 0.2012 1.0407 0.7829 0.233 Uiso 1 1 calc R
H56C H 0.2111 1.0698 0.7246 0.233 Uiso 1 1 calc R
C57 C 0.1236(8) 1.0857(12) 0.6757(11) 0.243(11) Uiso 1 1 d .
H57A H 0.1156 1.0803 0.6326 0.316 Uiso 1 1 calc R
H57B H 0.1461 1.1221 0.6882 0.316 Uiso 1 1 calc R
H57C H 0.0950 1.0956 0.6866 0.316 Uiso 1 1 calc R
O61 O 0.1008(2) 0.5790(3) 0.8359(3) 0.0743(17) Uani 1 1 d .
O62 O 0.1184(2) 0.6274(4) 0.9250(3) 0.0804(18) Uani 1 1 d .
C61 C 0.1194(3) 0.5756(5) 0.8930(6) 0.075(3) Uani 1 1 d .
N6 N 0.1397(3) 0.5185(4) 0.9205(5) 0.096(3) Uani 1 1 d .
C62 C 0.1362(5) 0.4581(6) 0.8823(8) 0.130(5) Uani 1 1 d .
H62 H 0.1160 0.4705 0.8418 0.169 Uiso 1 1 calc R
C63 C 0.1657(5) 0.5142(8) 0.9856(7) 0.145(6) Uani 1 1 d .
H63 H 0.1778 0.4679 0.9917 0.188 Uiso 1 1 calc R
C64 C 0.1111(6) 0.4003(9) 0.9029(8) 0.182(7) Uiso 1 1 d .
H64A H 0.1068 0.3639 0.8745 0.237 Uiso 1 1 calc R
H64B H 0.0803 0.4151 0.9052 0.237 Uiso 1 1 calc R
H64C H 0.1302 0.3853 0.9421 0.237 Uiso 1 1 calc R
C65 C 0.1851(6) 0.4392(8) 0.8760(7) 0.157(6) Uiso 1 1 d .
H65A H 0.1810 0.4179 0.8375 0.204 Uiso 1 1 calc R
H65B H 0.2010 0.4086 0.9078 0.204 Uiso 1 1 calc R
H65C H 0.2043 0.4791 0.8786 0.204 Uiso 1 1 calc R
C66 C 0.1330(7) 0.5202(10) 1.0239(9) 0.189(8) Uiso 1 1 d .
H66A H 0.1058 0.4910 1.0085 0.245 Uiso 1 1 calc R
H66B H 0.1221 0.5660 1.0233 0.245 Uiso 1 1 calc R
H66C H 0.1499 0.5075 1.0647 0.245 Uiso 1 1 calc R
C67 C 0.2092(6) 0.5568(9) 1.0012(8) 0.172(7) Uiso 1 1 d .
H67A H 0.2261 0.5504 0.9717 0.224 Uiso 1 1 calc R
H67B H 0.2297 0.5445 1.0405 0.224 Uiso 1 1 calc R
H67C H 0.2001 0.6033 1.0015 0.224 Uiso 1 1 calc R
C1H C 0.2714(14) 0.272(2) 0.0205(19) 0.341(19) Uiso 1 1 d .
C2H C 0.3095(18) 0.347(2) 0.087(2) 0.41(2) Uiso 1 1 d .
C3H C 0.2573(19) 0.321(3) 0.060(2) 0.43(3) Uiso 1 1 d .
C8H C 0.424(3) 0.286(4) 0.222(3) 0.59(5) Uiso 1 1 d .
C9H C 0.486(5) 0.264(3) 0.246(8) 0.56(5) Uiso 1 1 d .
C10H C 0.446(3) 0.225(3) 0.263(3) 0.41(3) Uiso 1 1 d .
C11H C 0.3986(19) 0.193(2) 0.271(2) 0.43(3) Uiso 1 1 d .

loop_
_atom_site_aniso_label
_atom_site_aniso_U_11
_atom_site_aniso_U_22
_atom_site_aniso_U_33
_atom_site_aniso_U_23
_atom_site_aniso_U_13
_atom_site_aniso_U_12
Ho1 0.03904(19) 0.0537(2) 0.0466(2) 0.00717(17) 0.01299(15) -0.00068(15)
Ho2 0.0446(2) 0.0474(2) 0.0443(2) 0.00547(16) 0.00938(15) 0.00243(15)
O11 0.050(3) 0.046(3) 0.041(3) 0.001(2) 0.014(2) 0.002(2)
O12 0.042(3) 0.058(3) 0.059(3) -0.010(3) 0.011(2) 0.000(2)
C11 0.047(4) 0.044(4) 0.041(4) 0.003(3) 0.013(3) 0.001(3)
N1 0.048(3) 0.052(4) 0.064(4) -0.021(3) 0.008(3) -0.008(3)
C12 0.049(5) 0.075(6) 0.088(7) -0.020(5) 0.016(4) -0.014(4)
C13 0.069(5) 0.072(6) 0.070(6) -0.027(5) 0.004(5) -0.008(5)
O21 0.048(3) 0.049(3) 0.047(3) 0.001(2) 0.015(2) 0.001(2)
O22 0.053(3) 0.056(3) 0.059(3) -0.010(3) 0.015(3) 0.000(2)
C21 0.054(5) 0.054(5) 0.045(4) -0.004(4) 0.013(4) 0.001(4)
N2 0.057(4) 0.060(4) 0.083(5) -0.018(4) 0.021(4) 0.011(3)
C22 0.053(5) 0.104(8) 0.083(7) -0.024(6) 0.007(5) 0.024(5)
C23 0.087(7) 0.072(6) 0.089(7) -0.017(6) 0.028(6) 0.022(5)
O31 0.043(3) 0.077(4) 0.068(4) 0.013(3) 0.015(3) 0.002(3)
O32 0.045(3) 0.067(4) 0.071(4) 0.010(3) 0.014(3) 0.002(3)
C31 0.040(4) 0.059(5) 0.075(6) 0.000(5) 0.013(4) 0.007(4)
N3 0.039(4) 0.091(6) 0.095(6) 0.009(5) 0.012(4) 0.001(4)
C32 0.051(6) 0.132(10) 0.143(11) -0.008(9) 0.035(6) -0.010(6)
C33 0.049(6) 0.083(8) 0.223(17) 0.030(9) -0.028(8) 0.008(5)
O41 0.068(4) 0.078(4) 0.050(3) -0.007(3) 0.012(3) -0.004(3)
O42 0.065(3) 0.070(4) 0.054(3) -0.001(3) 0.024(3) 0.000(3)
C41 0.074(6) 0.059(5) 0.052(5) 0.002(4) 0.024(5) 0.006(4)
N4 0.078(5) 0.129(7) 0.046(4) 0.004(5) 0.019(4) 0.006(5)
C42 0.115(9) 0.180(14) 0.111(10) 0.059(10) 0.073(8) 0.049(9)
C43 0.129(10) 0.171(14) 0.061(7) -0.032(8) 0.006(7) 0.049(10)
O51 0.064(4) 0.119(6) 0.068(4) 0.030(4) 0.021(3) -0.020(4)
O52 0.067(4) 0.057(4) 0.104(5) 0.007(4) 0.026(4) -0.015(3)
C51 0.047(5) 0.107(9) 0.087(8) 0.053(7) -0.004(5) -0.011(5)
N5 0.091(6) 0.110(8) 0.150(10) 0.054(7) 0.019(6) -0.045(6)
C52 0.143(13) 0.26(2) 0.136(13) 0.110(14) 0.012(11) -0.099(14)
C53 0.129(12) 0.125(13) 0.24(2) 0.092(14) 0.012(13) -0.049(10)
O61 0.068(4) 0.055(4) 0.094(5) 0.003(4) 0.015(3) 0.013(3)
O62 0.092(5) 0.080(5) 0.065(4) 0.024(4) 0.016(3) 0.016(4)
C61 0.056(5) 0.063(6) 0.108(9) 0.030(6) 0.026(5) 0.010(5)
N6 0.081(6) 0.067(6) 0.138(9) 0.048(6) 0.027(6) 0.018(4)
C62 0.105(9) 0.074(8) 0.214(17) 0.056(10) 0.052(10) 0.019(7)
C63 0.105(10) 0.140(13) 0.178(15) 0.099(12) 0.026(10) 0.035(9)

loop_
_atom_type_symbol
_atom_type_description
_atom_type_scat_dispersion_real
_atom_type_scat_dispersion_imag
_atom_type_scat_source
C C 0.0033 0.0016 'International Tables Vol C Tables 4.2.6.8 and 6.1.1.4'
H H 0.0000 0.0000 'International Tables Vol C Tables 4.2.6.8 and 6.1.1.4'
N N 0.0061 0.0033 'International Tables Vol C Tables 4.2.6.8 and 6.1.1.4'
O O 0.0106 0.0060 'International Tables Vol C Tables 4.2.6.8 and 6.1.1.4'
Ho Ho -0.2175 4.6783 'International Tables Vol C Tables 4.2.6.8 and 6.1.1.4'

loop_
_exptl_crystal_face_index_h
_exptl_crystal_face_index_k
_exptl_crystal_face_index_l
_exptl_crystal_face_perp_dist
1.00 0.00 0.00 0.1750
-1.00 0.00 0.00 0.1750
1.00 1.00 1.00 0.4000
-1.00 -1.00 -1.00 0.4000
1.00 -1.00 -1.00 0.4150
-1.00 1.00 1.00 0.4150
1.00 1.00 -1.00 0.2300
-1.00 -1.00 1.00 0.2300
1.00 -1.00 1.00 0.2400
-1.00 1.00 -1.00 0.2400

loop_
_geom_angle_atom_site_label_1
_geom_angle_atom_site_label_2
_geom_angle_atom_site_label_3
_geom_angle
_geom_angle_site_symmetry_1
_geom_angle_site_symmetry_3
O12 Ho1 O41 81.7(2) 2_556 .
O12 Ho1 O31 158.1(2) 2_556 .
O41 Ho1 O31 119.9(2) . .
O12 Ho1 O51 97.8(2) 2_556 .
O41 Ho1 O51 80.4(2) . .
O31 Ho1 O51 83.6(2) . .
O12 Ho1 O52 80.5(2) 2_556 .
O41 Ho1 O52 130.0(2) . .
O31 Ho1 O52 82.1(2) . .
O51 Ho1 O52 56.5(3) . .
O12 Ho1 O11 83.11(17) 2_556 .
O41 Ho1 O11 137.75(18) . .
O31 Ho1 O11 82.28(18) . .
O51 Ho1 O11 140.8(2) . .
O52 Ho1 O11 85.4(2) . .
O12 Ho1 O21 111.38(17) 2_556 .
O41 Ho1 O21 78.57(19) . .
O31 Ho1 O21 78.85(18) . .
O51 Ho1 O21 140.7(2) . .
O52 Ho1 O21 151.2(2) . .
O11 Ho1 O21 70.86(16) . .
O12 Ho1 C51 89.8(3) 2_556 .
O41 Ho1 C51 106.1(3) . .
O31 Ho1 C51 81.1(2) . .
O51 Ho1 C51 28.3(3) . .
O52 Ho1 C51 28.2(3) . .
O11 Ho1 C51 113.0(3) . .
O21 Ho1 C51 158.8(2) . .
O12 Ho1 Ho2 107.14(13) 2_556 .
O41 Ho1 Ho2 113.63(15) . .
O31 Ho1 Ho2 69.15(14) . .
O51 Ho1 Ho2 152.68(16) . .
O52 Ho1 Ho2 116.26(18) . .
O11 Ho1 Ho2 36.82(11) . .
O21 Ho1 Ho2 36.10(11) . .
C51 Ho1 Ho2 138.5(2) . .
O22 Ho2 O42 82.20(19) 2_556 2_556
O22 Ho2 O32 159.9(2) 2_556 .
O42 Ho2 O32 117.7(2) 2_556 .
O22 Ho2 O62 99.5(2) 2_556 .
O42 Ho2 O62 80.4(2) 2_556 .
O32 Ho2 O62 82.8(2) . .
O22 Ho2 O61 79.1(2) 2_556 .
O42 Ho2 O61 128.2(2) 2_556 .
O32 Ho2 O61 86.0(2) . .
O62 Ho2 O61 56.2(2) . .
O22 Ho2 O21 82.88(17) 2_556 .
O42 Ho2 O21 139.66(18) 2_556 .
O32 Ho2 O21 82.51(18) . .
O62 Ho2 O21 139.1(2) . .
O61 Ho2 O21 84.9(2) . .
O22 Ho2 O11 109.67(17) 2_556 .
O42 Ho2 O11 79.89(18) 2_556 .
O32 Ho2 O11 78.02(17) . .
O62 Ho2 O11 141.9(2) . .
O61 Ho2 O11 151.9(2) . .
O21 Ho2 O11 70.34(16) . .
O22 Ho2 C61 88.6(2) 2_556 .
O42 Ho2 C61 104.5(3) 2_556 .
O32 Ho2 C61 84.3(2) . .
O62 Ho2 C61 28.1(3) . .
O61 Ho2 C61 28.1(3) . .
O21 Ho2 C61 112.4(3) . .
O11 Ho2 C61 161.7(2) . .
O22 Ho2 Ho1 105.82(13) 2_556 .
O42 Ho2 Ho1 115.29(14) 2_556 .
O32 Ho2 Ho1 68.94(14) . .
O62 Ho2 Ho1 151.57(16) . .
O61 Ho2 Ho1 116.21(17) . .
O21 Ho2 Ho1 36.17(12) . .
O11 Ho2 Ho1 36.21(11) . .
C61 Ho2 Ho1 138.9(2) . .
C11 O11 Ho1 123.9(4) . .
C11 O11 Ho2 127.4(4) . .
Ho1 O11 Ho2 106.97(18) . .
C11 O12 Ho1 143.9(5) . 2_556
O12 C11 O11 120.2(6) . .
O12 C11 N1 119.5(6) . .
O11 C11 N1 120.2(6) . .
C11 N1 C12 120.3(6) . .
C11 N1 C13 120.4(6) . .
C12 N1 C13 119.1(6) . .
N1 C12 C14 111.1(8) . .
N1 C12 C15 111.6(8) . .
C14 C12 C15 111.2(9) . .
N1 C13 C17 111.1(8) . .
N1 C13 C16 112.9(8) . .
C17 C13 C16 113.6(8) . .
C21 O21 Ho2 124.2(4) . .
C21 O21 Ho1 126.7(4) . .
Ho2 O21 Ho1 107.73(19) . .
C21 O22 Ho2 145.8(5) . 2_556
O22 C21 O21 120.2(7) . .
O22 C21 N2 120.3(7) . .
O21 C21 N2 119.5(7) . .
C21 N2 C22 120.9(7) . .
C21 N2 C23 120.4(7) . .
C22 N2 C23 118.4(7) . .
N2 C22 C24 112.2(9) . .
N2 C22 C25 110.2(8) . .
C24 C22 C25 111.8(9) . .
N2 C23 C27 113.4(8) . .
N2 C23 C26 110.3(9) . .
C27 C23 C26 114.1(9) . .
C31 O31 Ho1 137.7(5) . .
C31 O32 Ho2 138.1(5) . .
O32 C31 O31 124.6(7) . .
O32 C31 N3 118.3(8) . .
O31 C31 N3 117.1(8) . .
C31 N3 C32 120.6(8) . .
C31 N3 C33 119.0(8) . .
C32 N3 C33 120.4(8) . .
C35 C32 C34 129.3(15) . .
C35 C32 N3 114.7(13) . .
C34 C32 N3 113.7(13) . .
C37 C33 C36 131.7(16) . .
C37 C33 N3 116.4(13) . .
C36 C33 N3 111.1(13) . .
C41 O41 Ho1 145.7(5) . .
C41 O42 Ho2 140.5(5) . 2_556
O42 C41 O41 122.5(7) . .
O42 C41 N4 118.0(8) . .
O41 C41 N4 119.5(8) . .
C41 N4 C42 119.6(9) . .
C41 N4 C43 121.7(9) . .
C42 N4 C43 118.6(10) . .
C45 C42 C44 120.3(12) . .
C45 C42 N4 117.1(11) . .
C44 C42 N4 112.6(13) . .
C46 C43 C47 122.9(15) . .
C46 C43 N4 118.3(13) . .
C47 C43 N4 115.3(12) . .
C51 O51 Ho1 93.0(6) . .
C51 O52 Ho1 91.2(7) . .
O52 C51 O51 119.2(9) . .
O52 C51 N5 121.4(13) . .
O51 C51 N5 119.4(12) . .
O52 C51 Ho1 60.6(5) . .
O51 C51 Ho1 58.7(5) . .
N5 C51 Ho1 176.9(10) . .
C51 N5 C53 118.5(13) . .
C51 N5 C52 123.9(14) . .
C53 N5 C52 117.5(11) . .
C54 C52 N5 112.3(13) . .
C54 C52 C55 118(2) . .
N5 C52 C55 106.6(14) . .
N5 C53 C57 113.3(17) . .
N5 C53 C56 113.6(16) . .
C57 C53 C56 111.8(15) . .
C61 O61 Ho2 92.0(6) . .
C61 O62 Ho2 92.8(6) . .
O62 C61 O61 119.0(8) . .
O62 C61 N6 119.1(11) . .
O61 C61 N6 121.8(11) . .
O62 C61 Ho2 59.1(4) . .
O61 C61 Ho2 59.9(4) . .
N6 C61 Ho2 176.8(8) . .
C61 N6 C63 123.5(12) . .
C61 N6 C62 117.2(11) . .
C63 N6 C62 119.2(10) . .
N6 C62 C64 112.5(13) . .
N6 C62 C65 110.9(12) . .
C64 C62 C65 113.5(12) . .
N6 C63 C67 111.2(12) . .
N6 C63 C66 112.2(12) . .
C67 C63 C66 117.6(17) . .
C3H C1H C1H 115(5) . 7
C1H C3H C2H 93(4) . .
C10H C8H C9H 54(5) . .
C9H C9H C10H 140(10) 2_655 .
C9H C9H C8H 164(10) 2_655 .
C10H C9H C8H 56(6) . .
C9H C10H C8H 70(6) . .
C9H C10H C11H 169(9) . .
C8H C10H C11H 99(6) . .

loop_
_geom_bond_atom_site_label_1
_geom_bond_atom_site_label_2
_geom_bond_distance
_geom_bond_site_symmetry_2
Ho1 O12 2.223(5) 2_556
Ho1 O41 2.239(6) .
Ho1 O31 2.264(5) .
Ho1 O51 2.298(6) .
Ho1 O52 2.342(6) .
Ho1 O11 2.364(4) .
Ho1 O21 2.371(5) .
Ho1 C51 2.687(10) .
Ho1 Ho2 3.8271(5) .
Ho2 O22 2.247(5) 2_556
Ho2 O42 2.262(5) 2_556
Ho2 O32 2.272(5) .
Ho2 O62 2.321(6) .
Ho2 O61 2.338(6) .
Ho2 O21 2.367(5) .
Ho2 O11 2.398(5) .
Ho2 C61 2.701(9) .
O11 C11 1.299(8) .
O12 C11 1.271(8) .
O12 Ho1 2.223(5) 2_556
C11 N1 1.338(9) .
N1 C12 1.475(10) .
N1 C13 1.492(10) .
C12 C14 1.510(13) .
C12 C15 1.513(13) .
C13 C17 1.517(14) .
C13 C16 1.520(13) .
O21 C21 1.308(8) .
O22 C21 1.258(8) .
O22 Ho2 2.247(5) 2_556
C21 N2 1.331(9) .
N2 C22 1.475(11) .
N2 C23 1.491(11) .
C22 C24 1.495(14) .
C22 C25 1.514(14) .
C23 C27 1.510(14) .
C23 C26 1.510(14) .
O31 C31 1.261(10) .
O32 C31 1.246(10) .
C31 N3 1.363(9) .
N3 C32 1.491(13) .
N3 C33 1.510(15) .
C32 C35 1.40(2) .
C32 C34 1.414(19) .
C33 C37 1.37(2) .
C33 C36 1.455(19) .
O41 C41 1.270(10) .
O42 C41 1.269(9) .
O42 Ho2 2.262(5) 2_556
C41 N4 1.344(10) .
N4 C42 1.485(14) .
N4 C43 1.495(14) .
C42 C45 1.441(18) .
C42 C44 1.456(18) .
C43 C46 1.38(2) .
C43 C47 1.452(17) .
O51 C51 1.278(13) .
O52 C51 1.270(12) .
C51 N5 1.337(12) .
N5 C53 1.43(2) .
N5 C52 1.48(2) .
C52 C54 1.45(2) .
C52 C55 1.55(2) .
C53 C57 1.48(2) .
C53 C56 1.52(2) .
O61 C61 1.273(12) .
O62 C61 1.272(12) .
C61 N6 1.347(11) .
N6 C63 1.473(17) .
N6 C62 1.475(17) .
C62 C64 1.509(18) .
C62 C65 1.523(17) .
C63 C67 1.476(19) .
C63 C66 1.49(2) .
C1H C3H 1.47(6) .
C1H C1H 1.59(7) 7
C2H C3H 1.55(6) .
C8H C10H 1.57(8) .
C8H C9H 1.79(14) .
C9H C9H 0.8(3) 2_655
C9H C10H 1.54(13) .
C10H C11H 1.58(7) .
